data_4132490
loop_
_publ_author_name
'Zhang, Xin'
'Frey, Brandon L.'
'Chen, Yu-Sheng'
'Zhang, Jian'

_publ_section_title
;
 Topology-Guided Stepwise Insertion of Three Secondary Linkers in
 Zirconium Metal-Organic Frameworks.
;
_journal_issue 24
_journal_name_full 'Journal of the American Chemical Society'
_journal_page_first 7710
_journal_page_last 7715
_journal_paper_doi 10.1021/jacs.8b04277
_journal_volume 140
_journal_year 2018
_chemical_formula_moiety 'C54 H26 O18 Zr3'
_chemical_formula_sum 'C54 H26 O18 Zr3'
_chemical_formula_weight 1236.41
_space_group_crystal_system orthorhombic
_space_group_IT_number 65
_space_group_name_Hall '-C 2 2'
_space_group_name_H-M_alt 'C m m m'
_atom_sites_solution_hydrogens geom
_atom_sites_solution_primary direct
_audit_creation_date 2016-03-18
_audit_creation_method
;
Olex2 1.2
(compiled 2016.02.19 svn.r3266 for OlexSys, GUI svn.r5155)
;
_cell_angle_alpha 90
_cell_angle_beta 90
_cell_angle_gamma 90
_cell_formula_units_Z 4
_cell_length_a 23.361(3)
_cell_length_b 33.409(4)
_cell_length_c 20.691(2)
_cell_measurement_reflns_used 9987
_cell_measurement_temperature 296(2)
_cell_measurement_theta_max 14.91
_cell_measurement_theta_min 2.18
_cell_volume 16149(3)
_computing_molecular_graphics 'Olex2 (Dolomanov et al., 2009)'
_computing_publication_material 'Olex2 (Dolomanov et al., 2009)'
_computing_structure_refinement 'ShelXL (Sheldrick, 2015)'
_computing_structure_solution 'ShelXS (Sheldrick, 2008)'
_diffrn_ambient_temperature 296.15
_diffrn_measured_fraction_theta_full 0.945
_diffrn_measured_fraction_theta_max 0.945
_diffrn_measurement_device_type 'Bruker APEX-II CCD'
_diffrn_measurement_method '\f and \w scans'
_diffrn_radiation_wavelength 0.41325
_diffrn_reflns_av_R_equivalents 0.1027
_diffrn_reflns_av_unetI/netI 0.0450
_diffrn_reflns_Laue_measured_fraction_full 0.945
_diffrn_reflns_Laue_measured_fraction_max 0.945
_diffrn_reflns_limit_h_max 19
_diffrn_reflns_limit_h_min -22
_diffrn_reflns_limit_k_max 31
_diffrn_reflns_limit_k_min -32
_diffrn_reflns_limit_l_max 20
_diffrn_reflns_limit_l_min -20
_diffrn_reflns_number 31483
_diffrn_reflns_point_group_measured_fraction_full 0.945
_diffrn_reflns_point_group_measured_fraction_max 0.945
_diffrn_reflns_theta_full 11.572
_diffrn_reflns_theta_max 11.572
_diffrn_reflns_theta_min 1.178
_diffrn_standards_number 0
_exptl_absorpt_coefficient_mu 0.292
_exptl_absorpt_correction_type multi-scan
_exptl_crystal_colour 'light yellow'
_exptl_crystal_density_diffrn 0.509
_exptl_crystal_description block
_exptl_crystal_F_000 13420
_exptl_crystal_size_max 0.5
_exptl_crystal_size_mid 0.3
_exptl_crystal_size_min 0.2
_refine_diff_density_max 1.569
_refine_diff_density_min -0.811
_refine_diff_density_rms 0.115
_refine_ls_extinction_coef 0.031(4)
_refine_ls_extinction_expression Fc^*^=kFc[1+0.001xFc^2^\l^3^/sin(2\q)]^-1/4^
_refine_ls_extinction_method 'SHELXL-2014/7 (Sheldrick 2014'
_refine_ls_goodness_of_fit_ref 1.109
_refine_ls_hydrogen_treatment constr
_refine_ls_matrix_type full
_refine_ls_number_parameters 201
_refine_ls_number_reflns 4011
_refine_ls_number_restraints 73
_refine_ls_restrained_S_all 1.117
_refine_ls_R_factor_all 0.1032
_refine_ls_R_factor_gt 0.0886
_refine_ls_shift/su_max 0.000
_refine_ls_shift/su_mean 0.000
_refine_ls_structure_factor_coef Fsqd
_refine_ls_weighting_details 'w=1/[\s^2^(Fo^2^)+(0.1739P)^2^+109.5548P] where P=(Fo^2^+2Fc^2^)/3'
_refine_ls_weighting_scheme calc
_refine_ls_wR_factor_gt 0.2616
_refine_ls_wR_factor_ref 0.2858
_reflns_Friedel_coverage 0.000
_reflns_number_gt 3408
_reflns_number_total 4011
_reflns_threshold_expression 'I > 2\s(I)'
_cod_data_source_file ja8b04277_si_010.cif
_cod_data_source_block NPF-300-6
_cod_database_code 4132490
_shelx_space_group_comment
;
The symmetry employed for this shelxl refinement is uniquely defined
by the following loop, which should always be used as a source of
symmetry information in preference to the above space-group names.
They are only intended as comments.
;
_olex2_refinement_description
;
1. Fixed Uiso
 At 1.2 times of:
  All C(H) groups
2. Restrained distances
 C16-C15 = C16-C17 = C18-C17 = C19-C20
 1.38 with sigma of 0.02
 C14-C15 = C18-C19
 1.46 with sigma of 0.02
 O7-C20
 1.35 with sigma of 0.02
 C17-C15 = C16-C18
 2.42 with sigma of 0.04
 C18-C20
 2.48 with sigma of 0.04
3. Rigid bond restraints
 O6, C14, C15, C16, C17, C18, C19, C20, O7
 with sigma for 1-2 distances of 0.01 and sigma for 1-3 distances of 0.01
4. Uiso/Uaniso restraints and constraints
O6 \\sim C14 \\sim C15 \\sim C16 \\sim C17 \\sim C18 \\sim C19 \\sim C20 \\sim
O7: within 1.7A with sigma of 0.04 and sigma for terminal atoms of 0.08
5. Others
 Fixed Sof: C20(0.5) O7(0.5)
6.a Aromatic/amide H refined with riding coordinates:
 C7(H7), C6(H6), C3(H3), C4(H4), C9(H9), C10(H10), C16(H16), C17(H17)
;
_shelx_shelxl_version_number 2014/7
_olex2_submission_special_instructions 'No special instructions were received'

loop_
_space_group_symop_operation_xyz
'x, y, z'
'-x, -y, z'
'x, -y, -z'
'-x, y, -z'
'x+1/2, y+1/2, z'
'-x+1/2, -y+1/2, z'
'x+1/2, -y+1/2, -z'
'-x+1/2, y+1/2, -z'
'-x, -y, -z'
'x, y, -z'
'-x, y, z'
'x, -y, z'
'-x+1/2, -y+1/2, -z'
'x+1/2, y+1/2, -z'
'-x+1/2, y+1/2, z'
'x+1/2, -y+1/2, z'

loop_
_atom_site_label
_atom_site_type_symbol
_atom_site_fract_x
_atom_site_fract_y
_atom_site_fract_z
_atom_site_U_iso_or_equiv
_atom_site_adp_type
_atom_site_occupancy
_atom_site_site_symmetry_order
_atom_site_calc_flag
_atom_site_refinement_flags_posn
_atom_site_refinement_flags_adp
_atom_site_refinement_flags_occupancy
Zr1 Zr 0.0000 0.07391(3) 0.5000 0.0407(7) Uani 1 4 d S T P
Zr2 Zr 0.07539(4) 0.0000 0.41466(4) 0.0464(7) Uani 1 2 d S T P
O5 O 0.1063(3) 0.06093(18) 0.3807(3) 0.079(2) Uani 1 1 d . . .
O1 O 0.0000 0.0362(2) 0.4150(5) 0.077(3) Uani 1 2 d S T P
C2 C 0.1287(4) 0.1282(2) 0.3609(4) 0.066(3) Uani 1 1 d . . .
O4 O 0.0578(3) 0.10806(15) 0.4359(3) 0.0569(15) Uani 1 1 d . . .
O2 O 0.0740(5) 0.0360(3) 0.5000 0.093(4) Uani 1 2 d S T P
C7 C 0.1277(5) 0.1674(3) 0.3815(5) 0.085(3) Uani 1 1 d . . .
H7 H 0.1068 0.1739 0.4182 0.102 Uiso 1 1 calc R . .
C6 C 0.1566(5) 0.1974(3) 0.3495(5) 0.086(3) Uani 1 1 d . . .
H6 H 0.1546 0.2236 0.3641 0.103 Uiso 1 1 calc R . .
C3 C 0.1599(5) 0.1196(3) 0.3076(5) 0.086(3) Uani 1 1 d . . .
H3 H 0.1603 0.0934 0.2926 0.104 Uiso 1 1 calc R . .
C5 C 0.1886(5) 0.1882(3) 0.2956(5) 0.082(3) Uani 1 1 d . . .
C1 C 0.0948(4) 0.0972(3) 0.3960(5) 0.061(2) Uani 1 1 d . . .
C4 C 0.1918(6) 0.1484(3) 0.2739(5) 0.100(4) Uani 1 1 d . . .
H4 H 0.2143 0.1415 0.2385 0.119 Uiso 1 1 calc R . .
O3 O 0.0682(5) 0.0000 0.3103(4) 0.085(3) Uani 1 2 d S T P
O6 O 0.1681(4) 0.0000 0.4259(7) 0.116(4) Uani 1 2 d S TU P
C9 C 0.2500 0.2500 0.2917(6) 0.081(4) Uani 1 2 d S T P
H9 H 0.2500 0.2500 0.3367 0.097 Uiso 1 2 calc RS T P
C8 C 0.2207(5) 0.2198(3) 0.2590(4) 0.084(3) Uani 1 1 d . . .
C10 C 0.2204(6) 0.2203(3) 0.1925(5) 0.106(4) Uani 1 1 d . . .
H10 H 0.2004 0.2008 0.1697 0.127 Uiso 1 1 calc R . .
C11 C 0.2500 0.2500 0.1595(6) 0.117(7) Uani 1 2 d S T P
C12 C 0.2500 0.2500 0.0879(11) 0.151(10) Uani 1 2 d S T P
C13 C 0.2500 0.2500 0.0324(9) 0.146(10) Uani 1 2 d S T P
C15 C 0.2549(12) 0.0000 0.5000 0.294(15) Uani 1 4 d DS TU P
C16 C 0.2856(12) 0.0000 0.4418(14) 0.387(17) Uani 1 2 d DS TU P
H16 H 0.2663 0.0000 0.4025 0.465 Uiso 1 2 calc RS T P
C14 C 0.1920(12) 0.0000 0.5000 0.222(12) Uani 1 4 d DS TU P
C17 C 0.3443(12) 0.0000 0.4434(16) 0.445(19) Uani 1 2 d DS TU P
H17 H 0.3639 0.0000 0.4043 0.534 Uiso 1 2 calc RS T P
C20 C 0.470(2) 0.024(3) 0.459(3) 0.54(3) Uani 0.5 1 d D U .
C19 C 0.439(2) 0.0000 0.5000 0.52(3) Uani 1 4 d DS TU P
C18 C 0.376(2) 0.0000 0.5000 0.50(2) Uani 1 4 d DS TU P
O7 O 0.461(3) 0.026(3) 0.394(3) 0.57(3) Uani 0.5 1 d D U .

loop_
_atom_site_aniso_label
_atom_site_aniso_U_11
_atom_site_aniso_U_22
_atom_site_aniso_U_33
_atom_site_aniso_U_23
_atom_site_aniso_U_13
_atom_site_aniso_U_12
Zr1 0.0378(10) 0.0236(9) 0.0606(10) 0.000 0.000 0.000
Zr2 0.0405(9) 0.0296(8) 0.0691(9) 0.000 0.0087(4) 0.000
O5 0.083(5) 0.043(4) 0.111(5) -0.008(3) 0.036(4) -0.017(3)
O1 0.041(5) 0.036(5) 0.153(9) -0.035(5) 0.000 0.000
C2 0.076(6) 0.039(6) 0.084(6) -0.003(5) 0.007(5) -0.021(5)
O4 0.056(4) 0.037(3) 0.077(4) -0.002(3) 0.014(3) -0.004(3)
O2 0.126(9) 0.085(7) 0.067(5) 0.000 0.000 0.079(6)
C7 0.109(8) 0.062(7) 0.084(6) -0.015(5) 0.034(6) -0.041(6)
C6 0.123(9) 0.051(6) 0.083(7) -0.013(5) 0.033(6) -0.035(6)
C3 0.114(9) 0.040(5) 0.105(7) -0.019(5) 0.036(7) -0.031(6)
C5 0.115(9) 0.060(7) 0.072(6) -0.004(5) 0.002(6) -0.051(6)
C1 0.072(7) 0.029(6) 0.081(6) 0.001(5) 0.002(5) -0.015(5)
C4 0.138(10) 0.068(7) 0.093(7) -0.022(6) 0.048(7) -0.056(7)
O3 0.134(9) 0.051(5) 0.071(6) 0.000 0.013(5) 0.000
O6 0.040(6) 0.081(7) 0.228(13) 0.000 0.019(6) 0.000
C9 0.103(11) 0.073(9) 0.067(8) 0.000 0.000 -0.048(9)
C8 0.118(9) 0.069(7) 0.066(6) -0.001(5) 0.007(5) -0.052(6)
C10 0.158(11) 0.092(8) 0.068(7) -0.002(6) 0.011(6) -0.082(8)
C11 0.173(18) 0.131(14) 0.047(8) 0.000 0.000 -0.066(14)
C12 0.22(3) 0.123(17) 0.107(18) 0.000 0.000 -0.114(18)
C13 0.24(3) 0.138(17) 0.055(9) 0.000 0.000 -0.098(17)
C15 0.084(12) 0.51(4) 0.28(3) 0.000 0.000 0.000
C16 0.116(16) 0.66(4) 0.39(3) 0.000 0.096(14) 0.000
C14 0.080(12) 0.34(3) 0.244(17) 0.000 0.000 0.000
C17 0.121(16) 0.74(5) 0.47(4) 0.000 0.072(15) 0.000
C20 0.18(3) 0.83(7) 0.62(6) 0.02(3) 0.03(3) 0.01(3)
C19 0.17(3) 0.80(6) 0.58(6) 0.000 0.000 0.000
C18 0.17(3) 0.78(6) 0.54(4) 0.000 0.000 0.000
O7 0.25(4) 0.83(8) 0.63(6) 0.05(4) 0.02(4) 0.02(4)

loop_
_atom_type_symbol
_atom_type_description
_atom_type_scat_dispersion_real
_atom_type_scat_dispersion_imag
_atom_type_scat_source
C C 0.0015 0.0009 'International Tables Vol C Tables 4.2.6.8 and 6.1.1.4'
H H 0.0000 0.0000 'International Tables Vol C Tables 4.2.6.8 and 6.1.1.4'
O O 0.0056 0.0036 'International Tables Vol C Tables 4.2.6.8 and 6.1.1.4'
Zr Zr -0.5364 2.6141 'International Tables Vol C Tables 4.2.6.8 and 6.1.1.4'

loop_
_geom_angle_atom_site_label_1
_geom_angle_atom_site_label_2
_geom_angle_atom_site_label_3
_geom_angle
_geom_angle_site_symmetry_1
_geom_angle_site_symmetry_3
Zr2 Zr1 Zr2 60.42(3) . 10_556
Zr2 Zr1 Zr2 90.58(3) 2 10_556
Zr2 Zr1 Zr2 60.24(3) 9_556 10_556
Zr2 Zr1 Zr2 60.42(3) 2 9_556
Zr2 Zr1 Zr2 90.58(3) . 9_556
Zr2 Zr1 Zr2 60.24(3) . 2
O1 Zr1 Zr2 89.9(2) 10_556 2
O1 Zr1 Zr2 89.9(2) . 9_556
O1 Zr1 Zr2 35.03(13) 10_556 9_556
O1 Zr1 Zr2 35.02(13) . 2
O1 Zr1 Zr2 89.9(2) . 10_556
O1 Zr1 Zr2 35.02(13) . .
O1 Zr1 Zr2 35.03(13) 10_556 10_556
O1 Zr1 Zr2 89.9(2) 10_556 .
O1 Zr1 O1 108.7(5) 10_556 .
O1 Zr1 O4 142.06(16) . 10_556
O1 Zr1 O4 142.06(16) 10_556 11
O1 Zr1 O4 79.2(3) . 11
O1 Zr1 O4 142.06(16) 10_556 .
O1 Zr1 O4 79.2(3) . .
O1 Zr1 O4 79.2(3) 10_556 4_556
O1 Zr1 O4 79.2(3) 10_556 10_556
O1 Zr1 O4 142.06(16) . 4_556
O4 Zr1 Zr2 75.79(15) 11 2
O4 Zr1 Zr2 166.36(15) 11 10_556
O4 Zr1 Zr2 75.79(15) 4_556 9_556
O4 Zr1 Zr2 111.57(15) 11 .
O4 Zr1 Zr2 111.57(15) 10_556 9_556
O4 Zr1 Zr2 75.79(15) . .
O4 Zr1 Zr2 111.02(15) . 10_556
O4 Zr1 Zr2 75.79(15) 10_556 10_556
O4 Zr1 Zr2 166.36(15) . 9_556
O4 Zr1 Zr2 111.57(15) 4_556 10_556
O4 Zr1 Zr2 111.57(15) . 2
O4 Zr1 Zr2 111.02(15) 10_556 .
O4 Zr1 Zr2 166.36(15) 10_556 2
O4 Zr1 Zr2 111.02(15) 11 9_556
O4 Zr1 Zr2 111.02(15) 4_556 2
O4 Zr1 Zr2 166.36(15) 4_556 .
O4 Zr1 O4 75.3(3) . 11
O4 Zr1 O4 117.8(3) . 4_556
O4 Zr1 O4 117.8(3) 10_556 11
O4 Zr1 O4 73.8(3) . 10_556
O4 Zr1 O4 75.3(3) 10_556 4_556
O4 Zr1 O4 73.8(3) 11 4_556
O2 Zr1 Zr2 89.4(3) 11 .
O2 Zr1 Zr2 34.85(16) . 10_556
O2 Zr1 Zr2 89.4(3) . 2
O2 Zr1 Zr2 89.4(3) . 9_556
O2 Zr1 Zr2 89.4(3) 11 10_556
O2 Zr1 Zr2 34.85(16) . .
O2 Zr1 Zr2 34.85(16) 11 2
O2 Zr1 Zr2 34.85(16) 11 9_556
O2 Zr1 O1 69.8(2) 11 10_556
O2 Zr1 O1 69.8(2) . .
O2 Zr1 O1 69.8(2) 11 .
O2 Zr1 O1 69.8(2) . 10_556
O2 Zr1 O4 79.2(3) 11 11
O2 Zr1 O4 142.92(15) 11 .
O2 Zr1 O4 79.2(3) 11 4_556
O2 Zr1 O4 79.2(3) . .
O2 Zr1 O4 142.92(15) . 11
O2 Zr1 O4 142.92(15) . 4_556
O2 Zr1 O4 79.2(3) . 10_556
O2 Zr1 O4 142.92(15) 11 10_556
O2 Zr1 O2 107.5(7) . 11
Zr1 Zr2 Zr1 89.42(3) 9_556 .
Zr1 Zr2 Zr2 59.879(16) . 2
Zr1 Zr2 Zr2 59.791(16) 9_556 10_556
Zr1 Zr2 Zr2 59.791(16) . 10_556
Zr1 Zr2 Zr2 59.879(16) 9_556 2
Zr2 Zr2 Zr2 90.0 2 10_556
O5 Zr2 Zr1 71.62(16) . .
O5 Zr2 Zr1 161.04(16) . 9_556
O5 Zr2 Zr1 71.63(16) 12 9_556
O5 Zr2 Zr1 161.05(16) 12 .
O5 Zr2 Zr2 108.01(18) 12 10_556
O5 Zr2 Zr2 108.01(18) . 10_556
O5 Zr2 Zr2 108.56(18) 12 2
O5 Zr2 Zr2 108.56(18) . 2
O5 Zr2 O5 127.3(3) 12 .
O1 Zr2 Zr1 35.6(2) . .
O1 Zr2 Zr1 89.0(2) 2 .
O1 Zr2 Zr1 89.0(2) . 9_556
O1 Zr2 Zr1 35.5(2) 2 9_556
O1 Zr2 Zr2 34.45(18) . 2
O1 Zr2 Zr2 89.8(3) 2 10_556
O1 Zr2 Zr2 89.8(3) . 10_556
O1 Zr2 Zr2 34.45(18) 2 2
O1 Zr2 O5 75.9(3) 2 12
O1 Zr2 O5 140.4(3) . 12
O1 Zr2 O5 140.4(3) 2 .
O1 Zr2 O5 75.9(3) . .
O1 Zr2 O1 68.9(4) . 2
O1 Zr2 O2 107.6(4) . 3_556
O1 Zr2 O2 70.5(3) 2 3_556
O1 Zr2 O2 107.6(4) 2 .
O1 Zr2 O2 70.5(3) . .
O1 Zr2 O3 86.5(4) 2 .
O1 Zr2 O3 86.5(4) . .
O1 Zr2 O6 145.04(18) . .
O1 Zr2 O6 145.03(18) 2 .
O2 Zr2 Zr1 88.4(3) 3_556 .
O2 Zr2 Zr1 88.4(3) . 9_556
O2 Zr2 Zr1 35.0(2) . .
O2 Zr2 Zr1 35.0(2) 3_556 9_556
O2 Zr2 Zr2 89.1(3) 3_556 2
O2 Zr2 Zr2 89.1(3) . 2
O2 Zr2 Zr2 34.3(2) . 10_556
O2 Zr2 Zr2 34.3(2) 3_556 10_556
O2 Zr2 O5 75.9(3) . .
O2 Zr2 O5 139.9(3) 3_556 .
O2 Zr2 O5 75.9(3) 3_556 12
O2 Zr2 O5 139.9(3) . 12
O2 Zr2 O2 68.5(5) . 3_556
O2 Zr2 O3 145.4(2) . .
O2 Zr2 O3 145.4(2) 3_556 .
O2 Zr2 O6 85.8(4) . .
O2 Zr2 O6 85.8(4) 3_556 .
O3 Zr2 Zr1 117.55(18) . .
O3 Zr2 Zr1 117.55(18) . 9_556
O3 Zr2 Zr2 175.5(3) . 10_556
O3 Zr2 Zr2 85.5(3) . 2
O3 Zr2 O5 73.5(2) . 12
O3 Zr2 O5 73.5(2) . .
O3 Zr2 O6 100.6(5) . .
O6 Zr2 Zr1 116.4(2) . 9_556
O6 Zr2 Zr1 116.4(2) . .
O6 Zr2 Zr2 173.9(4) . 2
O6 Zr2 Zr2 83.9(4) . 10_556
O6 Zr2 O5 73.5(2) . .
O6 Zr2 O5 73.5(2) . 12
C1 O5 Zr2 134.8(6) . .
Zr2 O1 Zr1 109.4(3) 2 .
Zr2 O1 Zr1 109.4(3) . .
Zr2 O1 Zr2 111.1(4) . 2
C7 C2 C1 120.0(9) . .
C3 C2 C7 117.5(8) . .
C3 C2 C1 122.5(8) . .
C1 O4 Zr1 132.1(5) . .
Zr2 O2 Zr1 110.2(3) . .
Zr2 O2 Zr1 110.2(3) 10_556 .
Zr2 O2 Zr2 111.5(5) . 10_556
C2 C7 H7 118.9 . .
C6 C7 C2 122.3(9) . .
C6 C7 H7 118.9 . .
C7 C6 H6 120.2 . .
C7 C6 C5 119.6(9) . .
C5 C6 H6 120.2 . .
C2 C3 H3 118.4 . .
C2 C3 C4 123.1(8) . .
C4 C3 H3 118.4 . .
C6 C5 C4 120.0(8) . .
C6 C5 C8 121.5(9) . .
C4 C5 C8 118.5(9) . .
O5 C1 C2 115.1(9) . .
O4 C1 O5 125.6(7) . .
O4 C1 C2 119.3(8) . .
C3 C4 C5 117.4(9) . .
C3 C4 H4 121.3 . .
C5 C4 H4 121.3 . .
C14 O6 Zr2 116.2(12) . .
C8 C9 H9 119.0 . .
C8 C9 H9 119.0 6 .
C8 C9 C8 121.9(12) . 6
C9 C8 C5 120.7(8) . .
C10 C8 C5 120.7(8) . .
C10 C8 C9 118.6(9) . .
C8 C10 H10 120.1 . .
C8 C10 C11 119.9(9) . .
C11 C10 H10 120.1 . .
C10 C11 C10 121.1(12) . 6
C10 C11 C12 119.4(6) 6 .
C10 C11 C12 119.5(6) . .
C13 C12 C11 180.0 . .
C12 C13 C13 180.0 . 13
C16 C15 C16 118(3) 10_556 .
C16 C15 C14 120.8(17) 10_556 .
C16 C15 C14 120.8(17) . .
C15 C16 H16 120.3 . .
C17 C16 C15 119(3) . .
C17 C16 H16 120.3 . .
O6 C14 O6 140(2) 10_556 .
C15 C14 O6 110.0(10) . .
C15 C14 O6 110.0(10) . 10_556
C16 C17 H17 118.1 . .
C16 C17 C18 124(3) . .
C18 C17 H17 118.1 . .
C20 C20 C20 90.000(15) 11_655 12
C20 C20 C20 90.000(17) 11_655 10_556
C20 C20 C20 89.999(6) 12 10_556
C19 C20 C20 122(3) . 11_655
C19 C20 C20 54(4) . 12
C19 C20 C20 52(4) . 10_556
O7 C20 C20 171(5) . 10_556
O7 C20 C20 98(4) . 11_655
O7 C20 C20 93(7) . 12
O7 C20 C19 124(7) . .
C20 C19 C20 76(7) 12 3_556
C20 C19 C20 72(9) 10_556 3_556
C20 C19 C20 117(6) 10_556 12
C20 C19 C20 72(9) 12 .
C20 C19 C20 76(7) 10_556 .
C20 C19 C20 117(6) 3_556 .
C20 C19 C18 122(3) . .
C20 C19 C18 122(3) 3_556 .
C20 C19 C18 122(3) 12 .
C20 C19 C18 122(3) 10_556 .
C17 C18 C17 115(4) 10_556 .
C17 C18 C19 123(2) 10_556 .
C17 C18 C19 123(2) . .
C20 O7 O7 82(4) . 11_655
C20 O7 O7 87(7) . 12
O7 O7 O7 89.998(11) 12 11_655

loop_
_geom_bond_atom_site_label_1
_geom_bond_atom_site_label_2
_geom_bond_distance
_geom_bond_site_symmetry_2
Zr1 Zr2 3.5095(10) .
Zr1 Zr2 3.5095(10) 9_556
Zr1 Zr2 3.5095(10) 10_556
Zr1 Zr2 3.5095(10) 2
Zr1 O1 2.164(8) .
Zr1 O1 2.164(8) 10_556
Zr1 O4 2.210(6) .
Zr1 O4 2.210(6) 4_556
Zr1 O4 2.210(6) 11
Zr1 O4 2.210(6) 10_556
Zr1 O2 2.144(8) 11
Zr1 O2 2.144(8) .
Zr2 Zr1 3.5094(10) 9_556
Zr2 Zr2 3.5224(19) 2
Zr2 Zr2 3.5317(19) 10_556
Zr2 O5 2.271(6) .
Zr2 O5 2.271(6) 12
Zr2 O1 2.136(5) 2
Zr2 O1 2.136(5) .
Zr2 O2 2.136(6) 3_556
Zr2 O2 2.136(6) .
Zr2 O3 2.166(9) .
Zr2 O6 2.179(10) .
O5 C1 1.282(10) .
O1 Zr2 2.136(5) 2
C2 C7 1.378(13) .
C2 C3 1.352(12) .
C2 C1 1.493(12) .
O4 C1 1.248(11) .
O2 Zr2 2.136(6) 10_556
C7 H7 0.9300 .
C7 C6 1.375(13) .
C6 H6 0.9300 .
C6 C5 1.375(13) .
C3 H3 0.9300 .
C3 C4 1.402(13) .
C5 C4 1.403(14) .
C5 C8 1.502(13) .
C4 H4 0.9300 .
O6 C14 1.631(16) .
C9 H9 0.9300 .
C9 C8 1.394(11) .
C9 C8 1.394(11) 6
C8 C10 1.377(13) .
C10 H10 0.9300 .
C10 C11 1.389(11) .
C11 C10 1.389(11) 6
C11 C12 1.48(3) .
C12 C13 1.15(2) .
C13 C13 1.34(4) 13
C15 C16 1.401(18) 10_556
C15 C16 1.401(18) .
C15 C14 1.469(19) .
C16 H16 0.9300 .
C16 C17 1.372(18) .
C14 O6 1.631(16) 10_556
C17 H17 0.9300 .
C17 C18 1.388(19) .
C20 C20 1.71(14) 10_556
C20 C20 1.62(18) 12
C20 C20 1.41(11) 11_655
C20 C19 1.385(19) .
C20 O7 1.36(2) .
C19 C20 1.385(19) 10_556
C19 C20 1.385(19) 12
C19 C20 1.385(19) 3_556
C19 C18 1.46(2) .
C18 C17 1.387(19) 10_556
O7 O7 1.8(2) 12
O7 O7 1.81(14) 11_655

loop_
_geom_torsion_atom_site_label_1
_geom_torsion_atom_site_label_2
_geom_torsion_atom_site_label_3
_geom_torsion_atom_site_label_4
_geom_torsion
_geom_torsion_site_symmetry_1
_geom_torsion_site_symmetry_4
Zr1 O4 C1 O5 3.3(15) . .
Zr1 O4 C1 C2 -178.1(6) . .
Zr2 O5 C1 C2 177.8(6) . .
Zr2 O5 C1 O4 -3.6(16) . .
Zr2 O6 C14 O6 0.000(3) . 10_556
Zr2 O6 C14 C15 180.000(2) . .
C2 C7 C6 C5 -1.1(18) . .
C2 C3 C4 C5 -2.9(19) . .
C7 C2 C3 C4 1.5(17) . .
C7 C2 C1 O5 -168.0(9) . .
C7 C2 C1 O4 13.2(15) . .
C7 C6 C5 C4 -0.4(18) . .
C7 C6 C5 C8 179.9(11) . .
C6 C5 C4 C3 2.3(18) . .
C6 C5 C8 C9 40.8(16) . .
C6 C5 C8 C10 -137.1(13) . .
C3 C2 C7 C6 0.6(17) . .
C3 C2 C1 O5 13.8(14) . .
C3 C2 C1 O4 -165.0(10) . .
C5 C8 C10 C11 179.5(10) . .
C1 C2 C7 C6 -177.7(11) . .
C1 C2 C3 C4 179.7(11) . .
C4 C5 C8 C9 -138.9(11) . .
C4 C5 C8 C10 43.2(18) . .
C9 C8 C10 C11 1.5(18) . .
C8 C5 C4 C3 -178.0(11) . .
C8 C9 C8 C5 -178.7(13) 6 .
C8 C9 C8 C10 -0.8(9) 6 .
C8 C10 C11 C10 -0.8(9) . 6
C8 C10 C11 C12 179.2(9) . .
C15 C16 C17 C18 0.000(5) . .
C16 C15 C16 C17 0.000(4) 10_556 .
C16 C15 C14 O6 180.000(2) . 10_556
C16 C15 C14 O6 0.000(2) . .
C16 C15 C14 O6 180.000(2) 10_556 .
C16 C15 C14 O6 0.000(2) 10_556 10_556
C16 C17 C18 C17 0.000(4) . 10_556
C16 C17 C18 C19 180.000(2) . .
C14 C15 C16 C17 180.000(4) . .
C20 C20 C19 C20 -61(5) 10_556 3_556
C20 C20 C19 C20 125(4) 12 10_556
C20 C20 C19 C20 64(4) 12 3_556
C20 C20 C19 C20 -125(4) 10_556 12
C20 C20 C19 C20 61(5) 11_655 10_556
C20 C20 C19 C20 0.00(3) 11_655 3_556
C20 C20 C19 C20 -64(4) 11_655 12
C20 C20 C19 C18 -116(4) 12 .
C20 C20 C19 C18 119(5) 10_556 .
C20 C20 C19 C18 180.00(3) 11_655 .
C20 C20 O7 O7 90.4(12) 11_655 12
C20 C20 O7 O7 -90.4(12) 12 11_655
C20 C20 O7 O7 0.002(9) 11_655 11_655
C20 C20 O7 O7 0.000(6) 12 12
C20 C19 C18 C17 -43(5) 10_556 10_556
C20 C19 C18 C17 -43(5) 12 .
C20 C19 C18 C17 -137(5) 3_556 .
C20 C19 C18 C17 137(5) 10_556 .
C20 C19 C18 C17 43(5) 3_556 10_556
C20 C19 C18 C17 43(5) . .
C20 C19 C18 C17 137(5) 12 10_556
C20 C19 C18 C17 -137(5) . 10_556
C19 C20 O7 O7 -48(9) . 12
C19 C20 O7 O7 -138(10) . 11_655
O7 C20 C19 C20 65(11) . 12
O7 C20 C19 C20 129(13) . 3_556
O7 C20 C19 C20 -170(8) . 10_556
O7 C20 C19 C18 -51(13) . .
